data_1575196
loop_
_publ_author_name
'Xiao, Zongjing'
'Li, Pengfei'
'Sun, Beibei'
'Bao, Xinrui'
'Gan, Lei'
'Yang, Huajun'

_publ_section_title
;
 Water-mediated synthesis of hydrogen-bonded metal-organic frameworks.
;
_journal_issue 33
_journal_name_full 'Chemical science'
_journal_page_first 14919
_journal_page_last 14923
_journal_paper_doi 10.1039/d5sc02337h
_journal_volume 16
_journal_year 2025
_chemical_formula_sum 'C36 H50 I0 N2 Ni2 O12'
_chemical_formula_weight 820.20
_space_group_crystal_system orthorhombic
_space_group_IT_number 71
_space_group_name_Hall '-I 2 2'
_space_group_name_H-M_alt 'I m m m'
_atom_sites_solution_hydrogens mixed
_audit_creation_method SHELXL-2014/7
_audit_update_record
;
2025-03-25 deposited with the CCDC.	2025-06-27 downloaded from the CCDC.
;
_cell_angle_alpha 90
_cell_angle_beta 90
_cell_angle_gamma 90
_cell_formula_units_Z 2
_cell_length_a 9.339(2)
_cell_length_b 10.761(3)
_cell_length_c 20.275(5)
_cell_measurement_reflns_used 4132
_cell_measurement_temperature 296(2)
_cell_measurement_theta_max 24.13
_cell_measurement_theta_min 2.40
_cell_volume 2037.6(9)
_computing_structure_refinement 'SHELXL-2014/7 (Sheldrick, 2014)'
_diffrn_ambient_temperature 296(2)
_diffrn_measured_fraction_theta_full 1.000
_diffrn_measured_fraction_theta_max 0.994
_diffrn_measurement_device_type 'Bruker APEX-II CCD'
_diffrn_measurement_method '\f and \w scans'
_diffrn_radiation_type MoK\a
_diffrn_radiation_wavelength 0.71073
_diffrn_reflns_av_R_equivalents 0.0371
_diffrn_reflns_av_unetI/netI 0.0176
_diffrn_reflns_Laue_measured_fraction_full 1.000
_diffrn_reflns_Laue_measured_fraction_max 0.994
_diffrn_reflns_limit_h_max 11
_diffrn_reflns_limit_h_min -11
_diffrn_reflns_limit_k_max 13
_diffrn_reflns_limit_k_min -13
_diffrn_reflns_limit_l_max 24
_diffrn_reflns_limit_l_min -24
_diffrn_reflns_number 12537
_diffrn_reflns_point_group_measured_fraction_full 1.000
_diffrn_reflns_point_group_measured_fraction_max 0.994
_diffrn_reflns_theta_full 25.242
_diffrn_reflns_theta_max 25.872
_diffrn_reflns_theta_min 2.009
_exptl_absorpt_coefficient_mu 0.983
_exptl_crystal_colour green
_exptl_crystal_density_diffrn 1.337
_exptl_crystal_description rod
_exptl_crystal_F_000 864
_refine_diff_density_max 0.325
_refine_diff_density_min -0.209
_refine_diff_density_rms 0.044
_refine_ls_extinction_method none
_refine_ls_goodness_of_fit_ref 0.949
_refine_ls_hydrogen_treatment constr
_refine_ls_matrix_type full
_refine_ls_number_parameters 162
_refine_ls_number_reflns 1140
_refine_ls_number_restraints 137
_refine_ls_restrained_S_all 0.967
_refine_ls_R_factor_all 0.0263
_refine_ls_R_factor_gt 0.0225
_refine_ls_shift/su_max 0.001
_refine_ls_shift/su_mean 0.000
_refine_ls_structure_factor_coef Fsqd
_refine_ls_weighting_details 'w=1/[\s^2^(Fo^2^)+(0.0444P)^2^+1.1917P] where P=(Fo^2^+2Fc^2^)/3'
_refine_ls_weighting_scheme calc
_refine_ls_wR_factor_gt 0.0581
_refine_ls_wR_factor_ref 0.0604
_reflns_Friedel_coverage 0.000
_reflns_number_gt 1055
_reflns_number_total 1140
_reflns_threshold_expression 'I > 2\s(I)'
_cod_data_source_file d5sc02337h2.cif
_cod_data_source_block NNM_1_Ni_a
_cod_depositor_comments 'Adding full bibliography for 1575195--1575196.cif.'
_cod_database_code 1575196
_shelx_shelxl_version_number 2014/7
_shelx_space_group_comment
;
The symmetry employed for this shelxl refinement is uniquely defined
by the following loop, which should always be used as a source of
symmetry information in preference to the above space-group names.
They are only intended as comments.
;

loop_
_space_group_symop_operation_xyz
'x, y, z'
'-x, -y, z'
'-x, y, -z'
'x, -y, -z'
'x+1/2, y+1/2, z+1/2'
'-x+1/2, -y+1/2, z+1/2'
'-x+1/2, y+1/2, -z+1/2'
'x+1/2, -y+1/2, -z+1/2'
'-x, -y, -z'
'x, y, -z'
'x, -y, z'
'-x, y, z'
'-x+1/2, -y+1/2, -z+1/2'
'x+1/2, y+1/2, -z+1/2'
'x+1/2, -y+1/2, z+1/2'
'-x+1/2, y+1/2, z+1/2'

loop_
_atom_site_label
_atom_site_type_symbol
_atom_site_fract_x
_atom_site_fract_y
_atom_site_fract_z
_atom_site_U_iso_or_equiv
_atom_site_adp_type
_atom_site_occupancy
_atom_site_site_symmetry_order
_atom_site_calc_flag
_atom_site_refinement_flags_posn
_atom_site_refinement_flags_adp
_atom_site_refinement_flags_occupancy
_atom_site_disorder_assembly
_atom_site_disorder_group
Ni1 Ni 0.64092(3) 0.5000 0.5000 0.01581(13) Uani 1 4 d S TU P C .
O2 O 0.61796(16) 0.31665(15) 0.5000 0.0462(5) Uani 1 2 d S TU P . .
O3 O 0.61819(16) 0.5000 0.40167(8) 0.0469(5) Uani 1 2 d S TU P . .
O005 O 0.5000 0.39693(18) 0.06495(8) 0.0556(6) Uani 1 2 d S TU P . .
H005 H 0.5000 0.4090 0.0250 0.083 Uiso 0.5 2 calc R U P . .
C6 C 0.5000 0.2628(3) 0.5000 0.0241(6) Uani 1 4 d S TU P B .
C22 C 0.5000 0.1212(3) 0.5000 0.0241(6) Uani 1 4 d S TU P . .
C11 C 0.5000 0.5000 0.37336(14) 0.0272(6) Uani 1 4 d S TU P A .
C12 C 0.5000 0.5000 0.29775(14) 0.0301(7) Uani 1 4 d S TU P . .
C11A C 0.4573(9) 0.6266(9) 0.2737(5) 0.041(2) Uani 0.25 1 d . U P A -1
H11A H 0.5240 0.6881 0.2905 0.049 Uiso 0.25 1 calc R U P A -1
H11B H 0.3627 0.6469 0.2902 0.049 Uiso 0.25 1 calc R U P A -1
C11B C 0.6478(9) 0.4612(8) 0.2694(4) 0.039(2) Uani 0.25 1 d . U P A -1
H11C H 0.7212 0.5175 0.2854 0.047 Uiso 0.25 1 calc R U P A -1
H11D H 0.6716 0.3780 0.2842 0.047 Uiso 0.25 1 calc R U P A -1
C11C C 0.3905(10) 0.4021(9) 0.2715(5) 0.037(2) Uani 0.25 1 d . U P A -1
H11E H 0.4192 0.3196 0.2855 0.045 Uiso 0.25 1 calc R U P A -1
H11F H 0.2964 0.4190 0.2897 0.045 Uiso 0.25 1 calc R U P A -1
C12A C 0.3842(11) 0.4078(9) 0.1955(5) 0.036(2) Uani 0.25 1 d . U P A -1
H12A H 0.2900 0.4350 0.1815 0.044 Uiso 0.25 1 calc R U P A -1
H12B H 0.4012 0.3257 0.1773 0.044 Uiso 0.25 1 calc R U P A -1
C12B C 0.6434(11) 0.4645(8) 0.1934(5) 0.039(3) Uani 0.25 1 d . U P A -1
H12C H 0.7135 0.5238 0.1773 0.047 Uiso 0.25 1 calc R U P A -1
H12D H 0.6684 0.3833 0.1761 0.047 Uiso 0.25 1 calc R U P A -1
C12C C 0.4565(9) 0.6306(8) 0.1975(4) 0.043(2) Uani 0.25 1 d . U P A -1
H12E H 0.5234 0.6931 0.1822 0.052 Uiso 0.25 1 calc R U P A -1
H12F H 0.3617 0.6528 0.1819 0.052 Uiso 0.25 1 calc R U P A -1
C13A C 0.4582(10) 0.0689(13) 0.5640(7) 0.031(4) Uani 0.25 1 d . U P B -1
H13B H 0.5238 0.0978 0.5964 0.047 Uiso 0.25 1 d R U P B -1
H13C H 0.3667 0.0978 0.5755 0.047 Uiso 0.25 1 d R U P B -1
C13B C 0.3974(12) 0.0731(11) 0.4450(7) 0.034(3) Uani 0.25 1 d . U P B -1
H13E H 0.3053 0.1027 0.4547 0.051 Uiso 0.25 1 d R U P B -1
H13F H 0.4254 0.1027 0.4020 0.051 Uiso 0.25 1 d R U P B -1
C13C C 0.6536(8) 0.0717(7) 0.4825(5) 0.038(3) Uani 0.25 1 d . U P B -1
H13H H 0.6791 0.1012 0.4392 0.056 Uiso 0.25 1 d R U P B -1
H13I H 0.7199 0.1012 0.5145 0.056 Uiso 0.25 1 d R U P B -1
C17 C 0.5000 0.5000 0.16936(14) 0.0362(7) Uani 1 4 d S TU P . .
C18 C 0.5000 0.5000 0.09476(15) 0.0371(8) Uani 1 4 d S TU P A .
N1 N 0.8614(2) 0.5000 0.5000 0.0189(5) Uani 1 4 d DS TU P . .
C24 C 0.9177(12) 0.6243(7) 0.4838(4) 0.037(4) Uani 0.25 1 d D U P C -1
H24A H 0.8840 0.6848 0.5159 0.044 Uiso 0.25 1 d R U P C -1
H24B H 0.8840 0.6486 0.4403 0.044 Uiso 0.25 1 d R U P C -1
C25 C 0.9186(12) 0.4595(8) 0.5650(4) 0.030(3) Uani 0.25 1 d D U P C -1
H25A H 0.8847 0.3768 0.5764 0.036 Uiso 0.25 1 d R U P C -1
H25B H 0.8847 0.5181 0.5980 0.036 Uiso 0.25 1 d R U P C -1
C23 C 0.9167(10) 0.4081(7) 0.4515(4) 0.030(3) Uani 0.25 1 d D U P C -1
H23A H 0.8826 0.4306 0.4078 0.036 Uiso 0.25 1 d R U P C -1
H23B H 0.8826 0.3251 0.4622 0.036 Uiso 0.25 1 d R U P C -1

loop_
_atom_site_aniso_label
_atom_site_aniso_U_11
_atom_site_aniso_U_22
_atom_site_aniso_U_33
_atom_site_aniso_U_23
_atom_site_aniso_U_13
_atom_site_aniso_U_12
Ni1 0.01260(19) 0.01524(19) 0.01959(19) 0.000 0.000 0.000
O2 0.0234(8) 0.0158(7) 0.0994(15) 0.000 0.000 -0.0034(6)
O3 0.0240(8) 0.0967(16) 0.0200(8) 0.000 -0.0016(6) 0.000
O005 0.0944(16) 0.0493(12) 0.0231(8) -0.0041(7) 0.000 0.000
C6 0.0226(14) 0.0163(13) 0.0333(14) 0.000 0.000 0.000
C22 0.0185(14) 0.0145(13) 0.0393(16) 0.000 0.000 0.000
C11 0.0246(15) 0.0379(16) 0.0192(13) 0.000 0.000 0.000
C12 0.0253(15) 0.0461(18) 0.0190(14) 0.000 0.000 0.000
C11A 0.056(7) 0.044(4) 0.024(3) -0.004(3) 0.001(4) -0.003(4)
C11B 0.029(3) 0.068(7) 0.021(3) -0.002(4) 0.002(2) 0.003(3)
C11C 0.041(5) 0.048(5) 0.023(3) 0.003(4) 0.002(4) -0.006(4)
C12A 0.041(5) 0.047(5) 0.021(3) -0.005(4) -0.005(4) -0.007(4)
C12B 0.038(4) 0.057(7) 0.023(3) -0.003(4) 0.006(3) 0.002(4)
C12C 0.067(7) 0.041(4) 0.021(3) 0.002(3) 0.000(3) 0.005(3)
C13A 0.033(12) 0.019(4) 0.042(4) -0.001(3) 0.015(5) 0.011(5)
C13B 0.027(9) 0.014(4) 0.060(8) -0.002(5) -0.023(7) 0.011(5)
C13C 0.017(3) 0.019(3) 0.077(11) -0.001(4) 0.009(4) 0.000(2)
C17 0.0469(19) 0.0436(19) 0.0179(14) 0.000 0.000 0.000
C18 0.0419(19) 0.049(2) 0.0206(14) 0.000 0.000 0.000
N1 0.0148(11) 0.0179(11) 0.0240(11) 0.000 0.000 0.000
C24 0.019(3) 0.016(3) 0.076(13) -0.004(4) -0.001(5) -0.004(2)
C25 0.017(3) 0.050(9) 0.023(3) 0.011(3) 0.001(3) -0.002(5)
C23 0.015(4) 0.021(6) 0.054(7) -0.016(5) -0.001(6) -0.002(5)

loop_
_atom_type_symbol
_atom_type_description
_atom_type_scat_dispersion_real
_atom_type_scat_dispersion_imag
_atom_type_scat_source
C C 0.0033 0.0016 'International Tables Vol C Tables 4.2.6.8 and 6.1.1.4'
H H 0.0000 0.0000 'International Tables Vol C Tables 4.2.6.8 and 6.1.1.4'
Ni Ni 0.3393 1.1124 'International Tables Vol C Tables 4.2.6.8 and 6.1.1.4'
N N 0.0061 0.0033 'International Tables Vol C Tables 4.2.6.8 and 6.1.1.4'
O O 0.0106 0.0060 'International Tables Vol C Tables 4.2.6.8 and 6.1.1.4'
I I -0.4742 1.8119 'International Tables Vol C Tables 4.2.6.8 and 6.1.1.4'

loop_
_geom_angle_atom_site_label_1
_geom_angle_atom_site_label_2
_geom_angle_atom_site_label_3
_geom_angle
_geom_angle_site_symmetry_1
_geom_angle_site_symmetry_3
_geom_angle_publ_flag
O2 Ni1 O2 167.59(9) . 11_565 ?
O2 Ni1 O3 89.344(7) . . ?
O2 Ni1 O3 89.344(7) 11_565 . ?
O2 Ni1 O3 89.344(7) . 10_556 ?
O2 Ni1 O3 89.344(7) 11_565 10_556 ?
O3 Ni1 O3 167.84(9) . 10_556 ?
O2 Ni1 N1 96.20(5) . . ?
O2 Ni1 N1 96.20(5) 11_565 . ?
O3 Ni1 N1 96.08(5) . . ?
O3 Ni1 N1 96.08(5) 10_556 . ?
O2 Ni1 Ni1 83.80(5) . 9_666 ?
O2 Ni1 Ni1 83.80(5) 11_565 9_666 ?
O3 Ni1 Ni1 83.92(5) . 9_666 ?
O3 Ni1 Ni1 83.92(5) 10_556 9_666 ?
N1 Ni1 Ni1 180.0 . 9_666 ?
C6 O2 Ni1 123.93(15) . . ?
C11 O3 Ni1 123.56(15) . . ?
C18 O005 H005 109.5 . . ?
O2 C6 O2 124.5(3) 3_656 . ?
O2 C6 C22 117.73(13) 3_656 . ?
O2 C6 C22 117.73(13) . . ?
C13A C22 C6 112.6(5) . . ?
C13A C22 C13B 110.0(5) . . ?
C6 C22 C13B 109.4(4) . . ?
C13A C22 C13C 108.2(4) . . ?
C6 C22 C13C 109.8(3) . . ?
C13B C22 C13C 106.7(6) . . ?
O3 C11 O3 125.0(3) 2_665 . ?
O3 C11 C12 117.48(13) 2_665 . ?
O3 C11 C12 117.48(13) . . ?
C11A C12 C11 109.0(4) . . ?
C11A C12 C11B 111.1(4) . . ?
C11 C12 C11B 111.7(3) . . ?
C11A C12 C11C 109.1(5) . . ?
C11 C12 C11C 109.9(4) . . ?
C11B C12 C11C 106.0(5) . . ?
C12 C11A C12C 110.6(7) . . ?
C12 C11A H11A 109.5 . . ?
C12C C11A H11A 109.5 . . ?
C12 C11A H11B 109.5 . . ?
C12C C11A H11B 109.5 . . ?
H11A C11A H11B 108.1 . . ?
C12B C11B C12 109.8(6) . . ?
C12B C11B H11C 109.7 . . ?
C12 C11B H11C 109.7 . . ?
C12B C11B H11D 109.7 . . ?
C12 C11B H11D 109.7 . . ?
H11C C11B H11D 108.2 . . ?
C12A C11C C12 109.8(7) . . ?
C12A C11C H11E 109.7 . . ?
C12 C11C H11E 109.7 . . ?
C12A C11C H11F 109.7 . . ?
C12 C11C H11F 109.7 . . ?
H11E C11C H11F 108.2 . . ?
C11C C12A C17 109.7(7) . . ?
C11C C12A H12A 109.7 . . ?
C17 C12A H12A 109.7 . . ?
C11C C12A H12B 109.7 . . ?
C17 C12A H12B 109.7 . . ?
H12A C12A H12B 108.2 . . ?
C17 C12B C11B 111.1(7) . . ?
C17 C12B H12C 109.4 . . ?
C11B C12B H12C 109.4 . . ?
C17 C12B H12D 109.4 . . ?
C11B C12B H12D 109.4 . . ?
H12C C12B H12D 108.0 . . ?
C11A C12C C17 109.7(6) . . ?
C11A C12C H12E 109.7 . . ?
C17 C12C H12E 109.7 . . ?
C11A C12C H12F 109.7 . . ?
C17 C12C H12F 109.7 . . ?
H12E C12C H12F 108.2 . . ?
C22 C13A H13B 108.4 . . ?
C22 C13A H13C 109.5 . . ?
H13B C13A H13C 107.8 . . ?
C22 C13B H13E 107.6 . . ?
C22 C13B H13F 111.8 . . ?
H13E C13B H13F 109.0 . . ?
C22 C13C H13H 108.7 . . ?
C22 C13C H13I 109.1 . . ?
H13H C13C H13I 110.5 . . ?
C12B C17 C18 109.3(4) . . ?
C12B C17 C12A 110.6(5) . . ?
C18 C17 C12A 109.8(4) . . ?
C12B C17 C12C 110.2(5) . . ?
C18 C17 C12C 111.3(3) . . ?
C12A C17 C12C 105.5(6) . . ?
O005 C18 O005 122.8(3) . 11_565 ?
O005 C18 C17 118.59(15) . . ?
O005 C18 C17 118.59(15) 11_565 . ?
C24 N1 C25 109.5(4) . . ?
C24 N1 C23 109.4(5) . . ?
C25 N1 C23 105.4(6) . . ?
C24 N1 Ni1 110.9(5) . . ?
C25 N1 Ni1 111.1(5) . . ?
C23 N1 Ni1 110.3(4) . . ?
N1 C24 H24A 110.1 . . ?
N1 C24 H24B 109.3 . . ?
H24A C24 H24B 108.8 . . ?
N1 C25 H25A 111.2 . . ?
N1 C25 H25B 107.6 . . ?
H25A C25 H25B 108.9 . . ?
N1 C23 H23A 108.9 . . ?
N1 C23 H23B 110.5 . . ?
H23A C23 H23B 108.9 . . ?

loop_
_geom_bond_atom_site_label_1
_geom_bond_atom_site_label_2
_geom_bond_distance
_geom_bond_site_symmetry_2
_geom_bond_publ_flag
Ni1 O2 1.9846(16) . ?
Ni1 O2 1.9847(16) 11_565 ?
Ni1 O3 2.0049(16) . ?
Ni1 O3 2.0049(16) 10_556 ?
Ni1 N1 2.059(2) . ?
Ni1 Ni1 2.6322(9) 9_666 ?
O2 C6 1.2445(19) . ?
O3 C11 1.244(2) . ?
O005 C18 1.263(2) . ?
O005 H005 0.8200 . ?
C6 O2 1.2445(19) 3_656 ?
C6 C22 1.524(4) . ?
C22 C13A 1.467(15) . ?
C22 C13B 1.558(14) . ?
C22 C13C 1.570(7) . ?
C11 O3 1.244(2) 2_665 ?
C11 C12 1.533(4) . ?
C12 C11A 1.501(10) . ?
C12 C11B 1.552(8) . ?
C12 C11C 1.562(10) . ?
C11A C12C 1.545(11) . ?
C11A H11A 0.9700 . ?
C11A H11B 0.9700 . ?
C11B C12B 1.543(12) . ?
C11B H11C 0.9700 . ?
C11B H11D 0.9700 . ?
C11C C12A 1.544(13) . ?
C11C H11E 0.9700 . ?
C11C H11F 0.9700 . ?
C12A C17 1.560(11) . ?
C12A H12A 0.9700 . ?
C12A H12B 0.9700 . ?
C12B C17 1.475(10) . ?
C12B H12C 0.9700 . ?
C12B H12D 0.9700 . ?
C12C C17 1.570(8) . ?
C12C H12E 0.9700 . ?
C12C H12F 0.9700 . ?
C13A H13B 0.9518 . ?
C13A H13C 0.9383 . ?
C13B H13E 0.9380 . ?
C13B H13F 0.9633 . ?
C13C H13H 0.9638 . ?
C13C H13I 0.9516 . ?
C17 C18 1.512(4) . ?
C18 O005 1.263(2) 11_565 ?
N1 C24 1.475(7) . ?
N1 C25 1.487(6) . ?
N1 C23 1.487(6) . ?
C24 H24A 0.9726 . ?
C24 H24B 0.9724 . ?
C25 H25A 0.9728 . ?
C25 H25B 0.9725 . ?
C23 H23A 0.9722 . ?
C23 H23B 0.9728 . ?
